data_2000170
loop_
_publ_author_name
'Powell, D. R.'
'Gaines, D. F.'
'Zerella, P. J.'
'Smith, R. A.'

_publ_section_title
;
 Refinement of the structure of tincalconite
;
_journal_issue 11
_journal_name_full 'Acta Crystallographica Section C'
_journal_page_first 2279
_journal_page_last 2282
_journal_paper_doi 10.1107/S0108270191006054
_journal_volume 47
_journal_year 1991
_chemical_formula_moiety 'Na2,H4 B4 O9,2.70(H2 O1)'
_chemical_formula_sum 'B4 H9.4 Na2 O11.7'
_chemical_formula_weight 285.9
_symmetry_cell_setting trigonal
_symmetry_space_group_name_Hall 'R 3 2"'
_symmetry_space_group_name_H-M 'R 3 2'
_cell_angle_alpha 90
_cell_angle_beta 90
_cell_angle_gamma 120.
_cell_formula_units_Z 9
_cell_length_a 11.097(2)
_cell_length_b 11.097(2)
_cell_length_c 21.114(4)
_cell_volume 2251.7(7)
_diffrn_radiation_type Cu
_diffrn_radiation_wavelength 1.54184
_exptl_absorpt_coefficient_mu 2.360
_exptl_crystal_density_diffrn 1.898
_exptl_crystal_F_000 1305.1
_cod_data_source_file st0510.cif
_cod_data_source_block st0510a
_cod_depositor_comments
;
 Adding _atom_site_type_symbol label and values.

 Antanas Vaitkus
 2013-04-08
--------------------------------------------------------------------------------
Packing looks strange in this structure; maybe alternative sites are
mislabeled or symmetry information is wrong.

Saulius Gra\<zulis

;

loop_
_cod_entry_issue_id
_cod_entry_issue_origin
_cod_entry_issue_severity
1 original warning

_cod_original_sg_symbol_H-M 'R 3 2 {hexagonal axes}'
_cod_database_code 2000170

loop_
_atom_site_label
_atom_site_type_symbol
_atom_site_fract_x
_atom_site_fract_y
_atom_site_fract_z
_atom_site_U_iso_or_equiv
Na(1) Na 1.0000 .32990(10) .5000 .0221(5)
Na(2) Na 1.0000 1.0000 .5000 .0149(5)
Na(3) Na .0000 .0000 .09230(10) .0286(5)
B(1) B .9084(3) .7331(3) .61810(10) .0167(10)
B(2) B .9095(3) .5133(3) .62060(10) .0268(11)
O(1) O .8013(2) .66667 .66667 .0136(7)
O(2) O .9254(2) .6237(2) .58490(10) .0240(7)
O(3) O .8806(2) .5033(2) .68370(10) .0203(6)
OH(4) O .8722(2) .8052(2) .57190(10) .0164(6)
OH(5) O .9282(3) .4143(2) .59100(10) .0516(10)
Ow(1) O -.2236(2) -.0902(2) .13440(10) .0318(7)
Ow(2) O .1553(5) .0448(6) -.0041(3) .0409(18)
H(4) H .8534 .8517 .5927 .020(3)
H(5) H .9192 .3507 .6159 .108(3)
Hw(1A) H -.2417 -.0547 .1805 .128(3)
Hw(1B) H -.2883 -.0849 .1056 .104(3)
Hw(2A) H .2032 -.0098 -.0172 .074(3)
Hw(2B) H .2417 .1369 -.0304 .068(3)
